data_7230446
loop_
_publ_author_name
'Du, Xue-Dong'
'Zheng, Weiwei'
'Yi, Xiao-Hong'
'Zhao, Jiong-Peng'
'Wang, Peng'
'Wang, Chong-Chen'

_publ_section_title
;
 General strategy for lanthanide coordination polymers constructed from
 1,1&#x2032;-ferrocenedicarboxylic acid under hydrothermal conditions
;
_journal_issue 18
_journal_name_full CrystEngComm
_journal_page_first 2608
_journal_paper_doi 10.1039/C8CE00233A
_journal_volume 20
_journal_year 2018
_chemical_formula_moiety '0.5(C80 H80 Fe6 O32 Tb4), H2 O'
_chemical_formula_sum 'C40 H42 Fe3 O17 Tb2'
_chemical_formula_weight 1280.12
_space_group_crystal_system monoclinic
_space_group_IT_number 13
_space_group_name_Hall '-P 2yac'
_space_group_name_H-M_alt 'P 1 2/n 1'
_symmetry_space_group_name_Hall '-P 2yac'
_symmetry_space_group_name_H-M 'P 1 2/n 1'
_atom_sites_solution_hydrogens mixed
_audit_creation_date 2018-03-18
_audit_creation_method
;
Olex2 1.2-beta
(compiled 2016.11.30 svn.r3356 for OlexSys, GUI svn.r5269)
;
_audit_update_record
;
2018-03-27 deposited with the CCDC.
2018-04-10 downloaded from the CCDC.
;
_cell_angle_alpha 90
_cell_angle_beta 90.7090(10)
_cell_angle_gamma 90
_cell_formula_units_Z 2
_cell_length_a 11.3463(11)
_cell_length_b 10.4194(9)
_cell_length_c 17.4356(15)
_cell_measurement_reflns_used 2173
_cell_measurement_temperature 298(2)
_cell_measurement_theta_max 28.197
_cell_measurement_theta_min 3.07
_cell_volume 2061.1(3)
_computing_cell_refinement 'Bruker SMART'
_computing_data_collection 'Bruker SMART'
_computing_data_reduction 'Bruker SMART'
_computing_molecular_graphics 'Olex2 (Dolomanov et al., 2009)'
_computing_publication_material 'Olex2 (Dolomanov et al., 2009)'
_computing_structure_refinement 'ShelXL (Sheldrick, 2015)'
_computing_structure_solution 'SHELXS-97 (Sheldrick, 1990)'
_diffrn_ambient_temperature 298.15
_diffrn_measured_fraction_theta_full 0.998
_diffrn_measured_fraction_theta_max 0.988
_diffrn_measurement_device_type 'CCD area detector'
_diffrn_measurement_method 'phi and omega scans'
_diffrn_radiation_type MoK\a
_diffrn_radiation_wavelength 0.71073
_diffrn_reflns_av_R_equivalents 0.0907
_diffrn_reflns_av_unetI/netI 0.1219
_diffrn_reflns_Laue_measured_fraction_full 0.998
_diffrn_reflns_Laue_measured_fraction_max 0.988
_diffrn_reflns_limit_h_max 14
_diffrn_reflns_limit_h_min -11
_diffrn_reflns_limit_k_max 10
_diffrn_reflns_limit_k_min -13
_diffrn_reflns_limit_l_max 23
_diffrn_reflns_limit_l_min -21
_diffrn_reflns_number 11954
_diffrn_reflns_point_group_measured_fraction_full 0.998
_diffrn_reflns_point_group_measured_fraction_max 0.988
_diffrn_reflns_theta_full 25.242
_diffrn_reflns_theta_max 28.083
_diffrn_reflns_theta_min 2.277
_exptl_absorpt_coefficient_mu 4.494
_exptl_absorpt_correction_T_max 0.8407
_exptl_absorpt_correction_T_min 0.6377
_exptl_absorpt_correction_type multi-scan
_exptl_absorpt_process_details sadabs
_exptl_crystal_colour red
_exptl_crystal_colour_primary red
_exptl_crystal_density_diffrn 2.063
_exptl_crystal_density_method 'not measured'
_exptl_crystal_description block
_exptl_crystal_F_000 1252
_exptl_crystal_size_max 0.11
_exptl_crystal_size_mid 0.08
_exptl_crystal_size_min 0.04
_refine_diff_density_max 2.070
_refine_diff_density_min -1.886
_refine_diff_density_rms 0.208
_refine_ls_extinction_method none
_refine_ls_goodness_of_fit_ref 0.825
_refine_ls_hydrogen_treatment mixed
_refine_ls_matrix_type full
_refine_ls_number_parameters 301
_refine_ls_number_reflns 4958
_refine_ls_number_restraints 23
_refine_ls_restrained_S_all 0.831
_refine_ls_R_factor_all 0.1053
_refine_ls_R_factor_gt 0.0589
_refine_ls_shift/su_max 0.000
_refine_ls_shift/su_mean 0.000
_refine_ls_structure_factor_coef Fsqd
_refine_ls_weighting_details 'w=1/[\s^2^(Fo^2^)+(0.1000P)^2^] where P=(Fo^2^+2Fc^2^)/3'
_refine_ls_weighting_scheme calc
_refine_ls_wR_factor_gt 0.1366
_refine_ls_wR_factor_ref 0.1623
_reflns_Friedel_coverage 0.000
_reflns_number_gt 3021
_reflns_number_total 4958
_reflns_threshold_expression 'I > 2\s(I)'
_cod_data_source_file c8ce00233a2.cif
_cod_data_source_block 151203d
_cod_depositor_comments 'Adding full bibliography for 7230440--7230465.cif.'
_cod_database_code 7230446
_shelx_space_group_comment
;
The symmetry employed for this shelxl refinement is uniquely defined
by the following loop, which should always be used as a source of
symmetry information in preference to the above space-group names.
They are only intended as comments.
;
_shelx_estimated_absorpt_t_max 0.841
_shelx_estimated_absorpt_t_min 0.638
_olex2_refinement_description
;
1. Fixed Uiso
 At 1.2 times of:
  All C(H) groups, All C(H,H,H,H) groups
 At 1.5 times of:
  All C(H,H,H) groups, All O(H) groups, All O(H,H) groups
2. Restrained distances
 O7-H7
 0.85 with sigma of 0.01
 C20-C19 = C19-C20A
 1.55 with sigma of 0.02
 C19-H7
 1.961495 with sigma of 0.02
 Tb01-H7
 2.96298 with sigma of 0.02
3. Uiso/Uaniso restraints and constraints
O7 \\sim C19 \\sim C20 \\sim C20A: within 2A with sigma of 0.01 and sigma for
terminal atoms of 0.01
4. Others
 Sof(H19A)=Sof(H19B)=Sof(C20)=Sof(H20A)=Sof(H20B)=Sof(H20C)=1-FVAR(1)
 Sof(H19C)=Sof(H19D)=Sof(C20A)=Sof(H20D)=Sof(H20E)=Sof(H20F)=FVAR(1)
5.a Free rotating group:
 O9(H9A)
5.b Rotating group:
 O8(H8A,H8B)
5.c Secondary CH2 refined with riding coordinates:
 C19(H19A,H19B), C19(H19C,H19D)
5.d Aromatic/amide H refined with riding coordinates:
 C3(H3), C4(H4), C5(H5), C6(H6), C9(H9), C10(H10), C11(H11), C12(H12),
 C15(H15), C16(H16), C17(H17), C18(H18)
5.e Idealised Me refined as rotating group:
 C20(H20A,H20B,H20C), C20A(H20D,H20E,H20F)
;
_shelx_shelxl_version_number 2014/7
_olex2_submission_special_instructions 'No special instructions were received'

loop_
_space_group_symop_operation_xyz
'x, y, z'
'-x+1/2, y, -z+1/2'
'-x, -y, -z'
'x-1/2, -y, z-1/2'

loop_
_atom_site_label
_atom_site_type_symbol
_atom_site_fract_x
_atom_site_fract_y
_atom_site_fract_z
_atom_site_U_iso_or_equiv
_atom_site_adp_type
_atom_site_occupancy
_atom_site_site_symmetry_order
_atom_site_calc_flag
_atom_site_refinement_flags_posn
_atom_site_refinement_flags_adp
_atom_site_refinement_flags_occupancy
_atom_site_disorder_assembly
_atom_site_disorder_group
Tb01 Tb 0.43702(4) 0.46994(4) 0.37985(2) 0.02756(16) Uani 1 1 d D . . . .
Fe1 Fe 0.50763(11) 0.22505(14) 0.09864(8) 0.0306(3) Uani 1 1 d . . . . .
Fe2 Fe 0.5000 0.0000 0.5000 0.0296(4) Uani 1 2 d S T P . .
O1 O 0.2830(6) 0.4858(6) 0.1390(4) 0.0336(15) Uani 1 1 d . . . . .
O2 O 0.2144(5) 0.3924(6) 0.0333(3) 0.0314(14) Uani 1 1 d . . . . .
O3 O 0.5637(6) 0.3395(7) 0.2955(4) 0.0414(17) Uani 1 1 d . . . . .
O4 O 0.3744(6) 0.2864(8) 0.3053(4) 0.0457(18) Uani 1 1 d . . . . .
O5 O 0.5415(6) 0.3567(7) 0.4731(4) 0.0417(17) Uani 1 1 d . . . . .
O6 O 0.6129(6) 0.3181(7) 0.5887(4) 0.0483(19) Uani 1 1 d . . . . .
O7 O 0.4186(7) 0.5738(8) 0.2568(4) 0.0472(18) Uani 1 1 d D U . . .
H7 H 0.385(9) 0.535(4) 0.219(2) 0.071 Uiso 1 1 d DR . . . .
O8 O 0.6286(6) 0.5830(7) 0.3822(4) 0.0398(16) Uani 1 1 d . . . . .
H8A H 0.6804 0.5441 0.3527 0.060 Uiso 1 1 d GR . . . .
H8B H 0.6583 0.5854 0.4293 0.060 Uiso 1 1 d GR . . . .
C1 C 0.3005(7) 0.4224(8) 0.0776(5) 0.0235(18) Uani 1 1 d . . . . .
C2 C 0.4223(8) 0.3851(9) 0.0569(5) 0.030(2) Uani 1 1 d . . . . .
C3 C 0.4551(9) 0.3010(11) -0.0050(5) 0.037(2) Uani 1 1 d . . . . .
H3 H 0.4034 0.2629 -0.0400 0.045 Uiso 1 1 calc R . . . .
C4 C 0.5793(9) 0.2861(11) -0.0037(6) 0.041(2) Uani 1 1 d . . . . .
H4 H 0.6231 0.2372 -0.0377 0.049 Uiso 1 1 calc R . . . .
C5 C 0.6253(9) 0.3594(10) 0.0590(6) 0.039(2) Uani 1 1 d . . . . .
H5 H 0.7043 0.3660 0.0732 0.047 Uiso 1 1 calc R . . . .
C6 C 0.5305(8) 0.4202(10) 0.0957(5) 0.033(2) Uani 1 1 d . . . . .
H6 H 0.5367 0.4742 0.1380 0.040 Uiso 1 1 calc R . . . .
C7 C 0.4730(9) 0.2738(9) 0.2734(6) 0.035(2) Uani 1 1 d . . . . .
C8 C 0.4888(8) 0.1732(10) 0.2114(6) 0.037(2) Uani 1 1 d . . . . .
C9 C 0.5959(9) 0.1237(10) 0.1814(6) 0.038(2) Uani 1 1 d . . . . .
H9 H 0.6713 0.1425 0.1996 0.046 Uiso 1 1 calc R . . . .
C10 C 0.5686(9) 0.0417(10) 0.1195(6) 0.039(2) Uani 1 1 d . . . . .
H10 H 0.6227 -0.0033 0.0903 0.047 Uiso 1 1 calc R . . . .
C11 C 0.4430(8) 0.0394(9) 0.1093(6) 0.036(2) Uani 1 1 d . . . . .
H11 H 0.4016 -0.0069 0.0722 0.043 Uiso 1 1 calc R . . . .
C12 C 0.3925(8) 0.1213(9) 0.1665(5) 0.034(2) Uani 1 1 d . . . . .
H12 H 0.3128 0.1377 0.1733 0.040 Uiso 1 1 calc R . . . .
C13 C 0.5908(7) 0.2812(9) 0.5210(6) 0.029(2) Uani 1 1 d . . . . .
C14 C 0.6211(7) 0.1471(9) 0.4991(5) 0.030(2) Uani 1 1 d . . . . .
C15 C 0.6129(9) 0.0892(11) 0.4246(6) 0.040(2) Uani 1 1 d . . . . .
H15 H 0.5914 0.1301 0.3791 0.047 Uiso 1 1 calc R . . . .
C16 C 0.6438(9) -0.0419(11) 0.4332(7) 0.047(3) Uani 1 1 d . . . . .
H16 H 0.6467 -0.1012 0.3934 0.057 Uiso 1 1 calc R . . . .
C17 C 0.6695(8) -0.0693(10) 0.5108(7) 0.044(3) Uani 1 1 d . . . . .
H17 H 0.6915 -0.1485 0.5311 0.053 Uiso 1 1 calc R . . . .
C18 C 0.6555(8) 0.0472(9) 0.5522(7) 0.039(2) Uani 1 1 d . . . . .
H18 H 0.6667 0.0574 0.6048 0.047 Uiso 1 1 calc R . . . .
C19 C 0.4325(15) 0.7116(15) 0.2374(9) 0.092(4) Uani 1 1 d D U . . .
H19A H 0.4022 0.7218 0.1855 0.110 Uiso 0.627(19) 1 calc R . . A -2
H19B H 0.3793 0.7583 0.2704 0.110 Uiso 0.627(19) 1 calc R . . A -2
H19C H 0.4745 0.7168 0.1893 0.110 Uiso 0.373(19) 1 calc R . . A -1
H19D H 0.4825 0.7504 0.2765 0.110 Uiso 0.373(19) 1 calc R . . A -1
C20 C 0.545(2) 0.780(3) 0.2406(16) 0.104(6) Uani 0.627(19) 1 d D U . A -2
H20A H 0.5514 0.8270 0.2880 0.156 Uiso 0.627(19) 1 calc GR . . A -2
H20B H 0.5494 0.8394 0.1984 0.156 Uiso 0.627(19) 1 calc GR . . A -2
H20C H 0.6090 0.7200 0.2375 0.156 Uiso 0.627(19) 1 calc GR . . A -2
C20A C 0.321(3) 0.794(4) 0.230(2) 0.094(6) Uani 0.373(19) 1 d D U . A -1
H20D H 0.2667 0.7527 0.1949 0.141 Uiso 0.373(19) 1 calc GR . . A -1
H20E H 0.3417 0.8767 0.2100 0.141 Uiso 0.373(19) 1 calc GR . . A -1
H20F H 0.2856 0.8029 0.2789 0.141 Uiso 0.373(19) 1 calc GR . . A -1
O9 O 0.7500 0.4821(13) 0.2500 0.055(3) Uani 1 2 d S T P . .
H9A H 0.6894 0.4356 0.2424 0.082 Uiso 1 1 d G . . . .

loop_
_atom_site_aniso_label
_atom_site_aniso_U_11
_atom_site_aniso_U_22
_atom_site_aniso_U_33
_atom_site_aniso_U_23
_atom_site_aniso_U_13
_atom_site_aniso_U_12
Tb01 0.0279(2) 0.0264(2) 0.0283(2) 0.0008(2) -0.00169(16) -0.00098(19)
Fe1 0.0281(7) 0.0308(7) 0.0331(7) -0.0023(6) -0.0002(5) 0.0022(5)
Fe2 0.0240(9) 0.0223(10) 0.0423(11) -0.0018(8) -0.0027(8) 0.0003(7)
O1 0.031(4) 0.039(4) 0.031(3) -0.006(3) -0.005(3) 0.007(3)
O2 0.034(4) 0.030(4) 0.030(3) -0.004(3) -0.001(3) 0.008(3)
O3 0.035(4) 0.048(5) 0.040(4) -0.009(4) 0.000(3) -0.007(3)
O4 0.035(4) 0.053(5) 0.050(4) -0.009(4) 0.011(3) -0.006(3)
O5 0.036(4) 0.028(4) 0.060(5) 0.011(4) -0.002(3) 0.006(3)
O6 0.050(5) 0.036(4) 0.059(5) -0.017(4) -0.011(4) 0.008(3)
O7 0.067(5) 0.043(4) 0.032(4) 0.003(3) -0.008(3) -0.009(4)
O8 0.035(4) 0.046(4) 0.038(4) -0.003(4) 0.000(3) -0.007(3)
C1 0.025(4) 0.018(4) 0.028(5) 0.011(4) 0.005(3) 0.004(3)
C2 0.027(5) 0.033(5) 0.031(5) 0.004(4) 0.000(4) 0.005(4)
C3 0.038(5) 0.044(6) 0.030(5) 0.000(5) -0.003(4) 0.005(5)
C4 0.045(6) 0.038(6) 0.040(6) 0.003(5) 0.018(5) 0.003(5)
C5 0.038(5) 0.033(6) 0.047(6) 0.004(5) 0.010(5) -0.005(4)
C6 0.031(5) 0.033(5) 0.035(5) 0.003(4) 0.001(4) -0.008(4)
C7 0.041(6) 0.028(5) 0.035(5) 0.003(4) -0.011(4) -0.002(4)
C8 0.033(5) 0.036(6) 0.041(6) -0.005(5) 0.009(4) 0.002(4)
C9 0.037(5) 0.032(6) 0.044(6) -0.005(5) -0.013(4) 0.002(4)
C10 0.043(6) 0.032(6) 0.042(6) -0.002(5) -0.001(4) 0.009(5)
C11 0.039(5) 0.017(5) 0.053(6) 0.005(4) 0.000(4) -0.003(4)
C12 0.025(5) 0.031(5) 0.045(6) -0.001(4) 0.001(4) 0.001(4)
C13 0.023(5) 0.020(5) 0.045(6) -0.001(4) 0.003(4) -0.001(3)
C14 0.020(4) 0.029(5) 0.041(5) -0.002(4) -0.001(4) -0.001(4)
C15 0.039(6) 0.040(6) 0.040(6) 0.002(5) 0.003(4) 0.005(5)
C16 0.035(6) 0.044(7) 0.063(8) -0.017(6) 0.013(5) -0.004(5)
C17 0.019(5) 0.026(5) 0.087(9) -0.004(6) 0.003(5) -0.003(4)
C18 0.031(5) 0.027(5) 0.058(7) 0.007(5) -0.012(4) -0.004(4)
C19 0.122(8) 0.080(8) 0.073(7) 0.018(6) -0.013(7) -0.009(7)
C20 0.133(12) 0.089(11) 0.090(10) 0.032(10) -0.027(10) -0.024(10)
C20A 0.126(13) 0.080(12) 0.075(11) 0.016(11) -0.013(11) -0.005(11)
O9 0.036(6) 0.065(9) 0.063(8) 0.000 0.005(6) 0.000

loop_
_atom_type_symbol
_atom_type_description
_atom_type_scat_dispersion_real
_atom_type_scat_dispersion_imag
_atom_type_scat_source
C C 0.0033 0.0016 'International Tables Vol C Tables 4.2.6.8 and 6.1.1.4'
H H 0.0000 0.0000 'International Tables Vol C Tables 4.2.6.8 and 6.1.1.4'
Fe Fe 0.3463 0.8444 'International Tables Vol C Tables 4.2.6.8 and 6.1.1.4'
O O 0.0106 0.0060 'International Tables Vol C Tables 4.2.6.8 and 6.1.1.4'
Tb Tb -0.1723 4.1537 'International Tables Vol C Tables 4.2.6.8 and 6.1.1.4'

loop_
_geom_angle_atom_site_label_1
_geom_angle_atom_site_label_2
_geom_angle_atom_site_label_3
_geom_angle
_geom_angle_site_symmetry_1
_geom_angle_site_symmetry_3
O1 Tb01 C1 26.6(2) 2 2
O1 Tb01 C7 96.6(3) 2 .
O2 Tb01 O1 53.0(2) 2 2
O2 Tb01 O3 127.2(2) 2 .
O2 Tb01 O8 140.6(2) 2 .
O2 Tb01 C1 26.5(2) 2 2
O2 Tb01 C7 106.2(3) 2 .
O3 Tb01 O1 122.7(2) . 2
O3 Tb01 C1 128.1(2) . 2
O3 Tb01 C7 27.5(2) . .
O4 Tb01 O1 72.4(2) . 2
O4 Tb01 O2 82.4(2) . 2
O4 Tb01 O3 54.2(2) . .
O4 Tb01 O8 129.7(2) . .
O4 Tb01 C1 74.3(2) . 2
O4 Tb01 C7 26.8(2) . .
O5 Tb01 O1 128.4(2) . 2
O5 Tb01 O2 75.8(2) . 2
O5 Tb01 O3 80.9(2) . .
O5 Tb01 O4 96.8(3) . .
O5 Tb01 O6 115.9(3) . 3_666
O5 Tb01 O7 152.8(3) . .
O5 Tb01 O8 77.8(2) . .
O5 Tb01 C1 101.9(3) . 2
O5 Tb01 C7 90.9(3) . .
O6 Tb01 O1 74.2(2) 3_666 2
O6 Tb01 O2 89.6(2) 3_666 2
O6 Tb01 O3 143.1(3) 3_666 .
O6 Tb01 O4 143.2(2) 3_666 .
O6 Tb01 O7 76.5(3) 3_666 .
O6 Tb01 O8 76.3(2) 3_666 .
O6 Tb01 C1 82.6(3) 3_666 2
O6 Tb01 C7 151.8(3) 3_666 .
O7 Tb01 O1 77.3(2) . 2
O7 Tb01 O2 130.3(2) . 2
O7 Tb01 O3 76.3(3) . .
O7 Tb01 O4 81.6(3) . .
O7 Tb01 O8 82.4(2) . .
O7 Tb01 C1 103.8(3) . 2
O7 Tb01 C7 75.4(3) . .
O8 Tb01 O1 147.2(2) . 2
O8 Tb01 O3 75.8(2) . .
O8 Tb01 C1 156.0(2) . 2
O8 Tb01 C7 102.9(3) . .
C7 Tb01 C1 101.1(3) . 2
C2 Fe1 C4 68.6(4) . .
C2 Fe1 C5 68.6(4) . .
C2 Fe1 C10 165.6(4) . .
C2 Fe1 C11 128.4(4) . .
C2 Fe1 C12 109.1(4) . .
C3 Fe1 C2 41.1(4) . .
C3 Fe1 C4 40.2(4) . .
C3 Fe1 C5 68.0(4) . .
C3 Fe1 C10 127.2(4) . .
C3 Fe1 C11 109.8(4) . .
C3 Fe1 C12 121.6(4) . .
C4 Fe1 C11 120.4(4) . .
C4 Fe1 C12 155.2(4) . .
C5 Fe1 C4 40.4(4) . .
C5 Fe1 C10 118.1(4) . .
C5 Fe1 C11 153.3(4) . .
C5 Fe1 C12 163.7(4) . .
C6 Fe1 C2 41.1(4) . .
C6 Fe1 C3 68.4(4) . .
C6 Fe1 C4 67.8(4) . .
C6 Fe1 C5 40.1(4) . .
C6 Fe1 C8 107.4(4) . .
C6 Fe1 C10 151.7(4) . .
C6 Fe1 C11 166.0(4) . .
C6 Fe1 C12 127.7(4) . .
C8 Fe1 C2 119.9(4) . .
C8 Fe1 C3 155.7(4) . .
C8 Fe1 C4 162.4(4) . .
C8 Fe1 C5 125.2(4) . .
C8 Fe1 C10 68.0(4) . .
C8 Fe1 C11 68.2(4) . .
C8 Fe1 C12 40.9(4) . .
C9 Fe1 C2 153.4(4) . .
C9 Fe1 C3 162.9(4) . .
C9 Fe1 C4 125.0(4) . .
C9 Fe1 C5 105.9(4) . .
C9 Fe1 C6 118.0(4) . .
C9 Fe1 C8 40.8(4) . .
C9 Fe1 C10 40.1(4) . .
C9 Fe1 C11 68.0(4) . .
C9 Fe1 C12 68.6(4) . .
C10 Fe1 C4 107.6(4) . .
C10 Fe1 C11 40.5(4) . .
C10 Fe1 C12 68.2(4) . .
C12 Fe1 C11 40.5(4) . .
C14 Fe2 C14 180.0 . 3_656
C14 Fe2 C15 40.7(4) 3_656 3_656
C14 Fe2 C15 139.3(4) 3_656 .
C14 Fe2 C15 139.3(4) . 3_656
C14 Fe2 C15 40.7(4) . .
C14 Fe2 C16 67.7(4) . .
C14 Fe2 C16 112.3(4) 3_656 .
C14 Fe2 C16 112.3(4) . 3_656
C14 Fe2 C16 67.7(4) 3_656 3_656
C14 Fe2 C17 68.9(4) 3_656 3_656
C14 Fe2 C17 68.9(4) . .
C14 Fe2 C17 111.1(4) 3_656 .
C14 Fe2 C17 111.1(4) . 3_656
C15 Fe2 C15 180.0 3_656 .
C16 Fe2 C15 139.9(4) 3_656 .
C16 Fe2 C15 40.1(4) . .
C16 Fe2 C15 139.9(4) . 3_656
C16 Fe2 C15 40.1(4) 3_656 3_656
C16 Fe2 C16 180.0 3_656 .
C17 Fe2 C15 111.7(4) 3_656 .
C17 Fe2 C15 68.3(4) 3_656 3_656
C17 Fe2 C15 68.3(4) . .
C17 Fe2 C15 111.7(4) . 3_656
C17 Fe2 C16 140.0(4) 3_656 .
C17 Fe2 C16 140.0(4) . 3_656
C17 Fe2 C16 40.0(4) 3_656 3_656
C17 Fe2 C16 40.0(4) . .
C17 Fe2 C17 180.0 . 3_656
C18 Fe2 C14 138.7(4) 3_656 .
C18 Fe2 C14 41.3(4) 3_656 3_656
C18 Fe2 C14 41.3(4) . .
C18 Fe2 C14 138.7(4) . 3_656
C18 Fe2 C15 111.4(4) . 3_656
C18 Fe2 C15 68.6(4) . .
C18 Fe2 C15 68.6(4) 3_656 3_656
C18 Fe2 C15 111.4(4) 3_656 .
C18 Fe2 C16 112.6(5) . 3_656
C18 Fe2 C16 67.4(5) 3_656 3_656
C18 Fe2 C16 67.4(5) . .
C18 Fe2 C16 112.6(5) 3_656 .
C18 Fe2 C17 139.4(4) 3_656 .
C18 Fe2 C17 40.6(4) . .
C18 Fe2 C17 40.6(4) 3_656 3_656
C18 Fe2 C17 139.4(4) . 3_656
C18 Fe2 C18 180.0 . 3_656
C1 O1 Tb01 91.2(5) . 2
C1 O2 Tb01 94.8(5) . 2
C7 O3 Tb01 90.2(6) . .
C7 O4 Tb01 93.6(6) . .
C13 O5 Tb01 172.1(6) . .
C13 O6 Tb01 117.3(6) . 3_666
Tb01 O7 H7 120.6(18) . .
C19 O7 Tb01 129.0(7) . .
C19 O7 H7 108.8(19) . .
Tb01 O8 H8A 111.3 . .
Tb01 O8 H8B 110.8 . .
H8A O8 H8B 107.7 . .
O1 C1 Tb01 62.2(4) . 2
O1 C1 O2 120.5(7) . .
O1 C1 C2 119.6(8) . .
O2 C1 Tb01 58.7(4) . 2
O2 C1 C2 119.8(8) . .
C2 C1 Tb01 174.8(6) . 2
C1 C2 Fe1 124.2(6) . .
C3 C2 Fe1 69.4(5) . .
C3 C2 C1 126.2(8) . .
C6 C2 Fe1 69.2(5) . .
C6 C2 C1 127.6(9) . .
C6 C2 C3 106.2(8) . .
Fe1 C3 H3 125.9 . .
C2 C3 Fe1 69.5(5) . .
C2 C3 H3 125.7 . .
C4 C3 Fe1 70.5(6) . .
C4 C3 C2 108.6(9) . .
C4 C3 H3 125.7 . .
Fe1 C4 H4 126.8 . .
C3 C4 Fe1 69.3(5) . .
C3 C4 H4 126.0 . .
C3 C4 C5 107.9(9) . .
C5 C4 Fe1 69.4(5) . .
C5 C4 H4 126.0 . .
Fe1 C5 H5 126.0 . .
C4 C5 Fe1 70.2(6) . .
C4 C5 H5 125.8 . .
C6 C5 Fe1 69.6(5) . .
C6 C5 C4 108.4(9) . .
C6 C5 H5 125.8 . .
Fe1 C6 H6 126.0 . .
C2 C6 Fe1 69.7(6) . .
C2 C6 H6 125.6 . .
C5 C6 Fe1 70.3(6) . .
C5 C6 C2 108.9(9) . .
C5 C6 H6 125.6 . .
O3 C7 Tb01 62.3(5) . .
O3 C7 C8 118.6(9) . .
O4 C7 Tb01 59.6(5) . .
O4 C7 O3 121.4(9) . .
O4 C7 C8 119.9(8) . .
C8 C7 Tb01 176.1(7) . .
C7 C8 Fe1 121.0(7) . .
C9 C8 Fe1 69.2(5) . .
C9 C8 C7 128.3(9) . .
C9 C8 C12 108.0(8) . .
C12 C8 Fe1 70.5(6) . .
C12 C8 C7 123.4(8) . .
Fe1 C9 H9 125.1 . .
C8 C9 Fe1 70.1(6) . .
C8 C9 H9 125.7 . .
C10 C9 Fe1 70.8(5) . .
C10 C9 C8 108.7(8) . .
C10 C9 H9 125.7 . .
Fe1 C10 H10 126.3 . .
C9 C10 Fe1 69.1(6) . .
C9 C10 H10 125.8 . .
C9 C10 C11 108.4(9) . .
C11 C10 Fe1 70.3(5) . .
C11 C10 H10 125.8 . .
Fe1 C11 H11 126.6 . .
C10 C11 Fe1 69.2(5) . .
C10 C11 H11 126.0 . .
C10 C11 C12 107.9(9) . .
C12 C11 Fe1 69.7(5) . .
C12 C11 H11 126.0 . .
Fe1 C12 H12 126.6 . .
C8 C12 Fe1 68.7(5) . .
C8 C12 H12 126.5 . .
C11 C12 Fe1 69.8(5) . .
C11 C12 C8 107.1(8) . .
C11 C12 H12 126.5 . .
O5 C13 C14 120.8(9) . .
O6 C13 O5 120.4(9) . .
O6 C13 C14 118.7(8) . .
C13 C14 Fe2 122.7(6) . .
C15 C14 Fe2 70.0(6) . .
C15 C14 C13 127.9(9) . .
C15 C14 C18 106.9(9) . .
C18 C14 Fe2 68.5(5) . .
C18 C14 C13 125.0(9) . .
Fe2 C15 H15 126.1 . .
C14 C15 Fe2 69.3(5) . .
C14 C15 H15 126.4 . .
C16 C15 Fe2 69.8(6) . .
C16 C15 C14 107.2(9) . .
C16 C15 H15 126.4 . .
Fe2 C16 H16 126.7 . .
C15 C16 Fe2 70.1(6) . .
C15 C16 H16 124.9 . .
C17 C16 Fe2 69.9(6) . .
C17 C16 C15 110.2(10) . .
C17 C16 H16 124.9 . .
Fe2 C17 H17 126.2 . .
C16 C17 Fe2 70.1(6) . .
C16 C17 H17 126.5 . .
C16 C17 C18 106.9(10) . .
C18 C17 Fe2 68.7(5) . .
C18 C17 H17 126.5 . .
Fe2 C18 H18 125.1 . .
C14 C18 Fe2 70.2(5) . .
C14 C18 H18 125.6 . .
C17 C18 Fe2 70.7(5) . .
C17 C18 C14 108.8(10) . .
C17 C18 H18 125.6 . .
O7 C19 H19A 106.3 . .
O7 C19 H19B 106.3 . .
O7 C19 H19C 107.8 . .
O7 C19 H19D 107.8 . .
O7 C19 C20A 118(2) . .
H19A C19 H19B 106.4 . .
H19C C19 H19D 107.1 . .
C20 C19 O7 124.0(18) . .
C20 C19 H19A 106.3 . .
C20 C19 H19B 106.3 . .
C20A C19 H19C 107.8 . .
C20A C19 H19D 107.8 . .
C19 C20 H20A 109.5 . .
C19 C20 H20B 109.5 . .
C19 C20 H20C 109.5 . .
H20A C20 H20B 109.5 . .
H20A C20 H20C 109.5 . .
H20B C20 H20C 109.5 . .
C19 C20A H20D 109.5 . .
C19 C20A H20E 109.5 . .
C19 C20A H20F 109.5 . .
H20D C20A H20E 109.5 . .
H20D C20A H20F 109.5 . .
H20E C20A H20F 109.5 . .

loop_
_geom_bond_atom_site_label_1
_geom_bond_atom_site_label_2
_geom_bond_distance
_geom_bond_site_symmetry_2
Tb01 O1 2.519(6) 2
Tb01 O2 2.442(6) 2
Tb01 O3 2.475(7) .
Tb01 O4 2.415(7) .
Tb01 O5 2.322(7) .
Tb01 O6 2.347(7) 3_666
Tb01 O7 2.410(7) .
Tb01 O8 2.472(6) .
Tb01 C1 2.848(8) 2
Tb01 C7 2.794(10) .
Fe1 C2 2.057(9) .
Fe1 C3 2.055(10) .
Fe1 C4 2.070(10) .
Fe1 C5 2.060(10) .
Fe1 C6 2.051(10) .
Fe1 C8 2.053(10) .
Fe1 C9 2.040(10) .
Fe1 C10 2.062(10) .
Fe1 C11 2.078(9) .
Fe1 C12 2.076(9) .
Fe2 C14 2.059(9) .
Fe2 C14 2.059(9) 3_656
Fe2 C15 2.068(10) .
Fe2 C15 2.068(10) 3_656
Fe2 C16 2.064(10) .
Fe2 C16 2.064(10) 3_656
Fe2 C17 2.061(10) .
Fe2 C17 2.061(10) 3_656
Fe2 C18 2.036(9) .
Fe2 C18 2.036(9) 3_656
O1 Tb01 2.519(6) 2
O1 C1 1.276(11) .
O2 Tb01 2.442(6) 2
O2 C1 1.277(10) .
O3 C7 1.291(11) .
O4 C7 1.263(12) .
O5 C13 1.272(11) .
O6 Tb01 2.347(7) 3_666
O6 C13 1.263(11) .
O7 H7 0.857(10) .
O7 C19 1.485(17) .
O8 H8A 0.8846 .
O8 H8B 0.8840 .
C1 Tb01 2.848(8) 2
C1 C2 1.484(12) .
C2 C3 1.443(13) .
C2 C6 1.441(12) .
C3 H3 0.9300 .
C3 C4 1.418(14) .
C4 H4 0.9300 .
C4 C5 1.427(14) .
C5 H5 0.9300 .
C5 C6 1.408(13) .
C6 H6 0.9300 .
C7 C8 1.518(14) .
C8 C9 1.425(13) .
C8 C12 1.441(13) .
C9 H9 0.9300 .
C9 C10 1.408(13) .
C10 H10 0.9300 .
C10 C11 1.434(13) .
C11 H11 0.9300 .
C11 C12 1.437(14) .
C12 H12 0.9300 .
C13 C14 1.490(13) .
C14 C15 1.435(13) .
C14 C18 1.444(13) .
C15 H15 0.9300 .
C15 C16 1.418(15) .
C16 H16 0.9300 .
C16 C17 1.410(16) .
C17 H17 0.9300 .
C17 C18 1.422(14) .
C18 H18 0.9300 .
C19 H19A 0.9700 .
C19 H19B 0.9700 .
C19 H19C 0.9700 .
C19 H19D 0.9700 .
C19 C20 1.468(17) .
C19 C20A 1.528(19) .
C20 H20A 0.9600 .
C20 H20B 0.9600 .
C20 H20C 0.9600 .
C20A H20D 0.9600 .
C20A H20E 0.9600 .
C20A H20F 0.9600 .
O9 H9A 0.8500 .
